data_2311675
loop_
_publ_author_name
'Souza, Talita Evelyn'
'Rosa, Iara Maria Landre'
'Legendre, Alexandre Oliveira'
'Paschoal, Diego'
'Maia, Lauro J. Q.'
'Dos Santos, H\'elio F'
'Matins, Felipe Terra'
'Doriguetto, Antonio Carlos'

_publ_section_title
;
 Non-centrosymmetric crystals of new N-benzylideneaniline derivatives as
 potential materials for non-linear optics.
;
_journal_coeditor_code AO5005
_journal_issue 'Pt 4'
_journal_name_full 'Acta crystallographica Section B, Structural science, crystal engineering and materials'
_journal_page_first 416
_journal_page_last 426
_journal_paper_doi 10.1107/S2052520615008859
_journal_volume 71
_journal_year 2015
_chemical_formula_analytical 'C19 H14 N4 O4'
_chemical_formula_iupac 'C19 H14 N4 O4'
_chemical_formula_moiety 'C19 H14 N4 O4'
_chemical_formula_sum 'C19 H14 N4 O4'
_chemical_formula_weight 362.34
_chemical_name_common 2,4-dinitrobenzylidene-p-phenylaminoaniline
_chemical_name_systematic
;
N-[4-(2,4-dinitrobenzylideneamino)phenyl]phenylamine
;
_space_group_crystal_system orthorhombic
_space_group_IT_number 19
_space_group_name_Hall 'P 2ac 2ab'
_space_group_name_H-M_alt 'P 21 21 21'
_atom_sites_solution_hydrogens geom
_atom_sites_solution_primary direct
_atom_sites_solution_secondary difmap
_audit_creation_method 'WinGX routine CIF_UPDATE'
_cell_angle_alpha 90
_cell_angle_beta 90
_cell_angle_gamma 90
_cell_formula_units_Z 4
_cell_length_a 6.5715(2)
_cell_length_b 15.0533(4)
_cell_length_c 17.0598(5)
_cell_measurement_reflns_used 3724
_cell_measurement_temperature 150(2)
_cell_measurement_theta_max 66.4845
_cell_measurement_theta_min 2.5879
_cell_volume 1687.60(8)
_computing_structure_refinement 'SHELXL-97 (Sheldrick, 2008)'
_diffrn_ambient_temperature 150(2)
_diffrn_detector_area_resol_mean 10.4186
_diffrn_measured_fraction_theta_full 0.987
_diffrn_measured_fraction_theta_max 0.987
_diffrn_measurement_device_type 'Xcalibur, Atlas, Gemini ultra'
_diffrn_measurement_method '\w scans'
_diffrn_radiation_monochromator graphite
_diffrn_radiation_type CuK\a
_diffrn_radiation_wavelength 1.5418
_diffrn_reflns_av_R_equivalents 0.0211
_diffrn_reflns_limit_h_max 7
_diffrn_reflns_limit_h_min -4
_diffrn_reflns_limit_k_max 17
_diffrn_reflns_limit_k_min -16
_diffrn_reflns_limit_l_max 20
_diffrn_reflns_limit_l_min -17
_diffrn_reflns_number 6008
_diffrn_reflns_theta_full 66.59
_diffrn_reflns_theta_max 66.59
_diffrn_reflns_theta_min 3.92
_exptl_absorpt_coefficient_mu 0.859
_exptl_absorpt_correction_type none
_exptl_crystal_colour red
_exptl_crystal_density_diffrn 1.426
_exptl_crystal_density_method 'not measured'
_exptl_crystal_description prism
_exptl_crystal_F_000 752
_exptl_crystal_size_max 0.90
_exptl_crystal_size_mid 0.11
_exptl_crystal_size_min 0.08
_refine_diff_density_max 0.117
_refine_diff_density_min -0.172
_refine_ls_abs_structure_details 'Flack H D (1983), Acta Cryst. A39, 876-881'
_refine_ls_abs_structure_Flack 0.2(2)
_refine_ls_extinction_method none
_refine_ls_goodness_of_fit_ref 1.05
_refine_ls_hydrogen_treatment mixed
_refine_ls_matrix_type full
_refine_ls_number_parameters 247
_refine_ls_number_reflns 2905
_refine_ls_number_restraints 0
_refine_ls_restrained_S_all 1.05
_refine_ls_R_factor_all 0.0377
_refine_ls_R_factor_gt 0.0318
_refine_ls_shift/su_max 0
_refine_ls_shift/su_mean 0
_refine_ls_structure_factor_coef Fsqd
_refine_ls_weighting_details 'calc w=1/[\s^2^(Fo^2^)+(0.0533P)^2^+0.0662P] where P=(Fo^2^+2Fc^2^)/3'
_refine_ls_weighting_scheme calc
_refine_ls_wR_factor_gt 0.0803
_refine_ls_wR_factor_ref 0.0843
_reflns_number_gt 2612
_reflns_number_total 2905
_reflns_threshold_expression >2\s(I)
_cod_data_source_file ao5005sup1.cif
_cod_data_source_block II
_cod_database_code 2311675

loop_
_symmetry_equiv_pos_as_xyz
'x, y, z'
'-x+1/2, -y, z+1/2'
'x+1/2, -y+1/2, -z'
'-x, y+1/2, -z+1/2'

loop_
_atom_site_type_symbol
_atom_site_label
_atom_site_fract_x
_atom_site_fract_y
_atom_site_fract_z
_atom_site_U_iso_or_equiv
_atom_site_adp_type
_atom_site_calc_flag
_atom_site_refinement_flags
_atom_site_occupancy
_atom_site_symmetry_multiplicity
O O4 0.2931(2) 0.35218(8) 0.71549(7) 0.0458(3) Uani d . 1 1
N N4 0.3510(2) 0.32847(9) 0.65055(8) 0.0323(3) Uani d . 1 1
O O3 0.4211(2) 0.37961(8) 0.60149(7) 0.0419(3) Uani d . 1 1
N N3 0.2920(3) 0.43762(10) 0.14072(8) 0.0354(3) Uani d . 1 1
N N1 0.3118(2) 0.02368(11) 0.74303(10) 0.0431(4) Uani d . 1 1
N N2 0.36409(19) 0.23825(9) 0.41748(8) 0.0287(3) Uani d . 1 1
C C8 0.3440(2) 0.29283(11) 0.35041(9) 0.0266(3) Uani d . 1 1
O O2 0.3226(2) 0.05278(10) 0.80974(8) 0.0527(4) Uani d . 1 1
C C9 0.3521(2) 0.24951(11) 0.27839(9) 0.0300(4) Uani d . 1 1
H H9 0.3699 0.1869 0.2772 0.036 Uiso calc R 1 1
C C5 0.3360(2) 0.23373(10) 0.63102(9) 0.0271(3) Uani d . 1 1
C C12 0.3088(2) 0.43196(10) 0.28126(9) 0.0287(3) Uani d . 1 1
H H12 0.296 0.4948 0.2824 0.034 Uiso calc R 1 1
O O1 0.2914(3) -0.05488(10) 0.72680(10) 0.0685(5) Uani d . 1 1
C C7 0.3105(2) 0.26609(11) 0.48485(9) 0.0273(3) Uani d . 1 1
H H7 0.2599 0.3248 0.4913 0.033 Uiso calc R 1 1
C C11 0.3131(2) 0.38779(10) 0.20887(9) 0.0286(3) Uani d . 1 1
C C13 0.3229(2) 0.38544(10) 0.35097(9) 0.0273(3) Uani d . 1 1
H H13 0.3182 0.4164 0.3994 0.033 Uiso calc R 1 1
C C4 0.3279(2) 0.20607(10) 0.55278(9) 0.0274(3) Uani d . 1 1
C C1 0.3212(3) 0.08660(11) 0.67714(9) 0.0323(4) Uani d . 1 1
C C3 0.3219(3) 0.11400(11) 0.53990(10) 0.0318(4) Uani d . 1 1
H H3 0.3199 0.0924 0.4876 0.038 Uiso calc R 1 1
C C10 0.3349(3) 0.29527(11) 0.20890(10) 0.0319(4) Uani d . 1 1
H H10 0.3378 0.2639 0.1606 0.038 Uiso calc R 1 1
C C6 0.3308(2) 0.17592(11) 0.69367(9) 0.0305(4) Uani d . 1 1
H H6 0.3336 0.197 0.7462 0.037 Uiso calc R 1 1
C C14 0.3144(3) 0.40395(11) 0.06443(9) 0.0362(4) Uani d . 1 1
C C2 0.3189(3) 0.05418(12) 0.60095(11) 0.0362(4) Uani d . 1 1
H H2 0.3153 -0.0079 0.5912 0.043 Uiso calc R 1 1
C C19 0.4903(3) 0.35710(13) 0.04370(11) 0.0459(5) Uani d . 1 1
H H19 0.5948 0.3477 0.0813 0.055 Uiso calc R 1 1
C C15 0.1651(4) 0.41896(13) 0.00849(10) 0.0476(5) Uani d . 1 1
H H15 0.0455 0.451 0.0219 0.057 Uiso calc R 1 1
C C18 0.5118(4) 0.32436(14) -0.03202(12) 0.0605(7) Uani d . 1 1
H H18 0.6297 0.2914 -0.0458 0.073 Uiso calc R 1 1
C C16 0.1915(5) 0.38694(14) -0.06729(11) 0.0616(7) Uani d . 1 1
H H16 0.09 0.3979 -0.1057 0.074 Uiso calc R 1 1
C C17 0.3629(5) 0.33957(15) -0.08723(12) 0.0702(8) Uani d . 1 1
H H17 0.3785 0.3174 -0.139 0.084 Uiso calc R 1 1
H H3N 0.218(5) 0.483(2) 0.1436(15) 0.084 Uiso d . 1 1

loop_
_atom_site_aniso_label
_atom_site_aniso_U_11
_atom_site_aniso_U_22
_atom_site_aniso_U_33
_atom_site_aniso_U_12
_atom_site_aniso_U_13
_atom_site_aniso_U_23
O4 0.0620(8) 0.0414(7) 0.0340(7) 0.0019(7) 0.0031(6) -0.0062(6)
N4 0.0357(7) 0.0291(7) 0.0320(7) 0.0028(6) -0.0033(6) 0.0027(6)
O3 0.0547(7) 0.0299(7) 0.0411(7) -0.0058(6) 0.0011(6) 0.0058(5)
N3 0.0497(9) 0.0320(8) 0.0245(7) 0.0076(7) -0.0013(7) 0.0022(6)
N1 0.0327(8) 0.0425(9) 0.0541(10) 0.0033(8) 0.0061(8) 0.0206(8)
N2 0.0269(7) 0.0301(7) 0.0290(7) -0.0045(6) -0.0019(5) 0.0019(6)
C8 0.0234(7) 0.0306(8) 0.0257(8) -0.0006(7) -0.0022(7) 0.0023(6)
O2 0.0522(8) 0.0633(9) 0.0426(8) 0.0035(8) 0.0027(7) 0.0244(7)
C9 0.0312(8) 0.0268(8) 0.0320(8) -0.0012(7) -0.0033(7) -0.0014(7)
C5 0.0218(7) 0.0281(8) 0.0313(8) 0.0024(7) 0.0010(7) 0.0037(7)
C12 0.0274(7) 0.0271(8) 0.0316(8) 0.0012(7) 0.0002(7) -0.0001(7)
O1 0.0913(12) 0.0352(8) 0.0791(11) -0.0018(8) 0.0135(10) 0.0234(7)
C7 0.0226(7) 0.0287(9) 0.0306(9) 0.0002(7) -0.0022(6) 0.0028(7)
C11 0.0285(7) 0.0298(8) 0.0277(8) 0.0013(7) -0.0011(7) 0.0020(6)
C13 0.0248(7) 0.0316(9) 0.0256(7) -0.0010(7) -0.0003(7) -0.0031(6)
C4 0.0209(7) 0.0300(8) 0.0314(8) 0.0013(7) -0.0001(7) 0.0028(6)
C1 0.0244(8) 0.0328(9) 0.0396(9) 0.0016(7) 0.0027(7) 0.0135(7)
C3 0.0283(8) 0.0316(9) 0.0356(9) -0.0011(8) 0.0007(8) 0.0014(7)
C10 0.0370(8) 0.0327(8) 0.0261(8) -0.0020(8) -0.0010(8) -0.0048(7)
C6 0.0230(7) 0.0376(9) 0.0308(8) 0.0010(7) 0.0003(7) 0.0060(7)
C14 0.0561(11) 0.0260(8) 0.0266(8) -0.0018(9) -0.0004(8) 0.0036(6)
C2 0.0309(8) 0.0270(9) 0.0508(10) -0.0015(8) 0.0023(9) 0.0040(7)
C19 0.0636(12) 0.0389(11) 0.0352(10) 0.0022(10) 0.0087(9) 0.0035(8)
C15 0.0736(13) 0.0327(10) 0.0366(10) -0.0053(11) -0.0109(11) 0.0060(8)
C18 0.1033(19) 0.0414(12) 0.0367(11) 0.0043(13) 0.0241(12) 0.0033(9)
C16 0.115(2) 0.0374(11) 0.0321(10) -0.0110(14) -0.0193(13) 0.0073(8)
C17 0.149(3) 0.0355(11) 0.0263(10) -0.0128(15) 0.0105(14) -0.0008(9)

loop_
_atom_type_symbol
_atom_type_description
_atom_type_scat_dispersion_real
_atom_type_scat_dispersion_imag
_atom_type_scat_source
C C 0.0181 0.0091 'International Tables Vol C Tables 4.2.6.8 and 6.1.1.4'
H H 0 0 'International Tables Vol C Tables 4.2.6.8 and 6.1.1.4'
N N 0.0311 0.018 'International Tables Vol C Tables 4.2.6.8 and 6.1.1.4'
O O 0.0492 0.0322 'International Tables Vol C Tables 4.2.6.8 and 6.1.1.4'

loop_
_geom_angle_atom_site_label_1
_geom_angle_atom_site_label_2
_geom_angle_atom_site_label_3
_geom_angle
O4 N4 O3 123.43(14)
O4 N4 C5 117.88(13)
O3 N4 C5 118.69(13)
C11 N3 C14 124.74(14)
C11 N3 H3N 116.6(19)
C14 N3 H3N 114.1(18)
O2 N1 O1 124.37(16)
O2 N1 C1 118.58(16)
O1 N1 C1 117.04(17)
C7 N2 C8 120.87(14)
C9 C8 C13 118.42(14)
C9 C8 N2 115.99(14)
C13 C8 N2 125.56(14)
C10 C9 C8 121.52(14)
C10 C9 H9 119.2
C8 C9 H9 119.2
C6 C5 C4 123.42(15)
C6 C5 N4 116.04(14)
C4 C5 N4 120.54(13)
C13 C12 C11 121.04(14)
C13 C12 H12 119.5
C11 C12 H12 119.5
N2 C7 C4 119.12(14)
N2 C7 H7 120.4
C4 C7 H7 120.4
N3 C11 C10 123.16(15)
N3 C11 C12 118.58(14)
C10 C11 C12 118.24(15)
C12 C13 C8 120.30(14)
C12 C13 H13 119.9
C8 C13 H13 119.9
C5 C4 C3 116.37(14)
C5 C4 C7 124.80(14)
C3 C4 C7 118.67(14)
C6 C1 C2 122.41(15)
C6 C1 N1 118.35(15)
C2 C1 N1 119.24(16)
C2 C3 C4 121.85(15)
C2 C3 H3 119.1
C4 C3 H3 119.1
C9 C10 C11 120.45(15)
C9 C10 H10 119.8
C11 C10 H10 119.8
C1 C6 C5 117.35(15)
C1 C6 H6 121.3
C5 C6 H6 121.3
C15 C14 C19 119.51(17)
C15 C14 N3 120.29(18)
C19 C14 N3 120.18(17)
C3 C2 C1 118.56(16)
C3 C2 H2 120.7
C1 C2 H2 120.7
C18 C19 C14 119.8(2)
C18 C19 H19 120.1
C14 C19 H19 120.1
C14 C15 C16 119.6(2)
C14 C15 H15 120.2
C16 C15 H15 120.2
C17 C18 C19 120.3(2)
C17 C18 H18 119.9
C19 C18 H18 119.9
C17 C16 C15 120.8(2)
C17 C16 H16 119.6
C15 C16 H16 119.6
C16 C17 C18 119.90(19)
C16 C17 H17 120
C18 C17 H17 120

loop_
_geom_bond_atom_site_label_1
_geom_bond_atom_site_label_2
_geom_bond_distance
O4 N4 1.2245(18)
N4 O3 1.2269(18)
N4 C5 1.468(2)
N3 C11 1.390(2)
N3 C14 1.405(2)
N3 H3N 0.84(3)
N1 O2 1.221(2)
N1 O1 1.222(2)
N1 C1 1.471(2)
N2 C7 1.273(2)
N2 C8 1.415(2)
C8 C9 1.392(2)
C8 C13 1.401(2)
C9 C10 1.376(2)
C9 H9 0.95
C5 C6 1.379(2)
C5 C4 1.399(2)
C12 C13 1.383(2)
C12 C11 1.403(2)
C12 H12 0.95
C7 C4 1.474(2)
C7 H7 0.95
C11 C10 1.400(2)
C13 H13 0.95
C4 C3 1.404(2)
C1 C6 1.375(2)
C1 C2 1.388(2)
C3 C2 1.377(2)
C3 H3 0.95
C10 H10 0.95
C6 H6 0.95
C14 C15 1.387(3)
C14 C19 1.399(3)
C2 H2 0.95
C19 C18 1.390(3)
C19 H19 0.95
C15 C16 1.391(3)
C15 H15 0.95
C18 C17 1.378(4)
C18 H18 0.95
C16 C17 1.375(4)
C16 H16 0.95
C17 H17 0.95

loop_
_geom_torsion_atom_site_label_1
_geom_torsion_atom_site_label_2
_geom_torsion_atom_site_label_3
_geom_torsion_atom_site_label_4
_geom_torsion
C7 N2 C8 C9 -162.76(14)
C7 N2 C8 C13 19.2(2)
C13 C8 C9 C10 -1.6(2)
N2 C8 C9 C10 -179.85(15)
O4 N4 C5 C6 -23.1(2)
O3 N4 C5 C6 156.63(15)
O4 N4 C5 C4 156.91(15)
O3 N4 C5 C4 -23.3(2)
C8 N2 C7 C4 178.06(13)
C14 N3 C11 C10 -8.1(3)
C14 N3 C11 C12 173.04(18)
C13 C12 C11 N3 178.04(16)
C13 C12 C11 C10 -0.9(2)
C11 C12 C13 C8 0.7(2)
C9 C8 C13 C12 0.6(2)
N2 C8 C13 C12 178.58(13)
C6 C5 C4 C3 -2.4(2)
N4 C5 C4 C3 177.52(14)
C6 C5 C4 C7 172.92(15)
N4 C5 C4 C7 -7.1(2)
N2 C7 C4 C5 159.28(15)
N2 C7 C4 C3 -25.5(2)
O2 N1 C1 C6 -3.5(2)
O1 N1 C1 C6 175.85(18)
O2 N1 C1 C2 176.92(16)
O1 N1 C1 C2 -3.8(2)
C5 C4 C3 C2 1.6(3)
C7 C4 C3 C2 -174.05(15)
C8 C9 C10 C11 1.5(3)
N3 C11 C10 C9 -179.04(15)
C12 C11 C10 C9 -0.2(3)
C2 C1 C6 C5 0.7(3)
N1 C1 C6 C5 -178.94(14)
C4 C5 C6 C1 1.3(2)
N4 C5 C6 C1 -178.62(14)
C11 N3 C14 C15 128.94(19)
C11 N3 C14 C19 -52.8(3)
C4 C3 C2 C1 0.2(3)
C6 C1 C2 C3 -1.4(3)
N1 C1 C2 C3 178.18(16)
C15 C14 C19 C18 -1.5(3)
N3 C14 C19 C18 -179.69(18)
C19 C14 C15 C16 0.3(3)
N3 C14 C15 C16 178.55(17)
C14 C19 C18 C17 1.5(3)
C14 C15 C16 C17 0.8(3)
C15 C16 C17 C18 -0.8(3)
C19 C18 C17 C16 -0.4(3)
